data_1527551
loop_
_publ_author_name
'Iandelli, A.'

_publ_section_title
;
 Equiatomic ternary compounds of rare earths with the Fe3 P or Zr Ni Al
 structure type
;
_journal_name_full 'Journal of Alloys Compd.'
_journal_page_first 87
_journal_page_last 90
_journal_volume 182
_journal_year 1992
_chemical_formula_sum 'Cd Pd Pr'
_space_group_IT_number 189
_symmetry_space_group_name_Hall 'P -6 -2'
_symmetry_space_group_name_H-M 'P -6 2 m'
_cell_angle_alpha 90
_cell_angle_beta 90
_cell_angle_gamma 120
_cell_formula_units_Z 3
_cell_length_a 7.662
_cell_length_b 7.662
_cell_length_c 4.029
_cell_volume 204.839
_citation_journal_id_ASTM JALCEU
_cod_data_source_file Iandelli_JALCEU_1992_263.cif
_cod_data_source_block Cd1Pd1Pr1
_cod_original_cell_volume 204.8388
_cod_original_formula_sum 'Cd1 Pd1 Pr1'
_cod_database_code 1527551

loop_
_symmetry_equiv_pos_as_xyz
x,y,z
-x+y,-x,-z
-y,x-y,z
x,y,-z
-x+y,-x,z
-y,x-y,-z
y,x,z
x-y,-y,-z
-x,-x+y,z
y,x,-z
x-y,-y,z
-x,-x+y,-z

loop_
_atom_site_label
_atom_site_type_symbol
_atom_site_fract_x
_atom_site_fract_y
_atom_site_fract_z
_atom_site_occupancy
_atom_site_U_iso_or_equiv
Pd2 Pd 0.3333 0.6667 0 1 0.0
Cd1 Cd 0.25 0 0 1 0.0
Pd1 Pd 0 0 0.5 1 0.0
Pr1 Pr 0.59 0 0.5 1 0.0
